data_2221330
loop_
_publ_author_name
'Wu, Hong-Yuan'

_publ_section_title
;
 4-Chloro-<i>N</i>'-(2-methoxybenzylidene)benzohydrazide
;
_journal_coeditor_code DN2433
_journal_issue 4
_journal_name_full 'Acta Crystallographica Section E'
_journal_page_first o852
_journal_paper_doi 10.1107/S1600536809010186
_journal_volume 65
_journal_year 2009
_chemical_formula_iupac 'C15 H13 Cl N2 O2'
_chemical_formula_moiety 'C15 H13 Cl N2 O2'
_chemical_formula_sum 'C15 H13 Cl N2 O2'
_chemical_formula_weight 288.72
_chemical_name_systematic
;
4-Chloro-<i>N</i>'-(2-methoxybenzylidene)benzohydrazide
;
_space_group_IT_number 2
_symmetry_cell_setting triclinic
_symmetry_space_group_name_Hall '-P 1'
_symmetry_space_group_name_H-M 'P -1'
_atom_sites_solution_hydrogens geom
_atom_sites_solution_primary direct
_atom_sites_solution_secondary difmap
_audit_creation_method SHELXL-97
_cell_angle_alpha 93.298(2)
_cell_angle_beta 100.945(3)
_cell_angle_gamma 106.055(2)
_cell_formula_units_Z 4
_cell_length_a 7.802(2)
_cell_length_b 13.395(3)
_cell_length_c 14.599(2)
_cell_measurement_reflns_used 1723
_cell_measurement_temperature 298(2)
_cell_measurement_theta_max 24.5
_cell_measurement_theta_min 2.5
_cell_volume 1429.7(5)
_computing_cell_refinement 'SAINT (Bruker, 2004)'
_computing_data_collection 'APEX2 (Bruker, 2004)'
_computing_data_reduction 'SAINT (Bruker, 2004)'
_computing_molecular_graphics
;
ORTEPIII (Burnett & Johnson, 1996), ORTEP-3 for Windows (Farrugia,
1997) and
PLATON (Spek, 2009)
;
_computing_publication_material 'SHELXL97 (Sheldrick, 2008)'
_computing_structure_refinement 'SHELXL97 (Sheldrick, 2008)'
_computing_structure_solution 'SHELXS97 (Sheldrick, 2008)'
_diffrn_ambient_temperature 298(2)
_diffrn_measured_fraction_theta_full 0.983
_diffrn_measured_fraction_theta_max 0.983
_diffrn_measurement_device_type 'Bruker APEXII CCD area-detector'
_diffrn_measurement_method \w
_diffrn_radiation_monochromator graphite
_diffrn_radiation_source 'fine-focus sealed tube'
_diffrn_radiation_type MoK\a
_diffrn_radiation_wavelength 0.71073
_diffrn_reflns_av_R_equivalents 0.0182
_diffrn_reflns_av_sigmaI/netI 0.0429
_diffrn_reflns_limit_h_max 9
_diffrn_reflns_limit_h_min -9
_diffrn_reflns_limit_k_max 17
_diffrn_reflns_limit_k_min -16
_diffrn_reflns_limit_l_max 14
_diffrn_reflns_limit_l_min -18
_diffrn_reflns_number 8597
_diffrn_reflns_theta_full 26.99
_diffrn_reflns_theta_max 26.99
_diffrn_reflns_theta_min 1.43
_diffrn_standards_number 0
_exptl_absorpt_coefficient_mu 0.269
_exptl_absorpt_correction_T_max 0.967
_exptl_absorpt_correction_T_min 0.963
_exptl_absorpt_correction_type multi-scan
_exptl_absorpt_process_details '(SADABS; Sheldrick, 2004)'
_exptl_crystal_colour colorless
_exptl_crystal_density_diffrn 1.341
_exptl_crystal_density_method 'not measured'
_exptl_crystal_description 'cut from needle'
_exptl_crystal_F_000 600
_exptl_crystal_size_max 0.13
_exptl_crystal_size_mid 0.13
_exptl_crystal_size_min 0.12
_refine_diff_density_max 0.266
_refine_diff_density_min -0.372
_refine_ls_extinction_method none
_refine_ls_goodness_of_fit_ref 1.031
_refine_ls_hydrogen_treatment constr
_refine_ls_matrix_type full
_refine_ls_number_parameters 363
_refine_ls_number_reflns 6134
_refine_ls_number_restraints 0
_refine_ls_restrained_S_all 1.031
_refine_ls_R_factor_all 0.1027
_refine_ls_R_factor_gt 0.0539
_refine_ls_shift/su_max 0.001
_refine_ls_shift/su_mean 0.000
_refine_ls_structure_factor_coef Fsqd
_refine_ls_weighting_details 'calc w=1/[\s^2^(Fo^2^)+(0.0595P)^2^+0.2838P] where P=(Fo^2^+2Fc^2^)/3'
_refine_ls_weighting_scheme calc
_refine_ls_wR_factor_gt 0.1250
_refine_ls_wR_factor_ref 0.1525
_reflns_number_gt 3465
_reflns_number_total 6134
_reflns_threshold_expression I>2\s(I)
_cod_data_source_file dn2433.cif
_cod_data_source_block I
_cod_database_code 2221330
_cod_database_fobs_code 2221330

loop_
_symmetry_equiv_pos_as_xyz
'x, y, z'
'-x, -y, -z'

loop_
_atom_site_type_symbol
_atom_site_label
_atom_site_fract_x
_atom_site_fract_y
_atom_site_fract_z
_atom_site_U_iso_or_equiv
_atom_site_adp_type
_atom_site_calc_flag
_atom_site_refinement_flags
_atom_site_occupancy
_atom_site_disorder_assembly
_atom_site_disorder_group
Cl Cl1 -0.36428(18) 0.35966(9) 0.40462(10) 0.1543(6) Uani d . 1 . .
Cl Cl2 0.01821(14) 0.31778(8) 0.07426(8) 0.1277(4) Uani d . 1 . .
N N1 0.1823(3) 0.75724(14) 0.25213(13) 0.0483(5) Uani d . 1 . .
H H1 0.0681 0.7446 0.2274 0.058 Uiso calc R 1 . .
N N2 0.3077(3) 0.84442(15) 0.23333(14) 0.0507(5) Uani d . 1 . .
N N3 0.6661(2) 0.76354(14) 0.22293(14) 0.0500(5) Uani d . 1 . .
H H3 0.5645 0.7571 0.2402 0.060 Uiso calc R 1 . .
N N4 0.8123(2) 0.85210(14) 0.25581(13) 0.0475(5) Uani d . 1 . .
O O1 0.3995(2) 0.69948(13) 0.33805(12) 0.0609(5) Uani d . 1 . .
O O2 0.1670(4) 0.9429(2) -0.00901(17) 0.0918(7) Uani d . 1 . .
O O3 0.8240(2) 0.69020(14) 0.13798(12) 0.0633(5) Uani d . 1 . .
O O4 0.7265(3) 1.05068(14) 0.44551(13) 0.0713(5) Uani d . 1 . .
C C1 -0.1898(5) 0.4568(3) 0.3777(2) 0.0879(10) Uani d . 1 . .
C C2 -0.0336(6) 0.4345(2) 0.3656(3) 0.0975(11) Uani d . 1 . .
H H2 -0.0226 0.3678 0.3719 0.117 Uiso calc R 1 . .
C C3 0.1072(4) 0.5114(2) 0.3440(2) 0.0776(8) Uani d . 1 . .
H H3A 0.2144 0.4971 0.3372 0.093 Uiso calc R 1 . .
C C4 0.0877(3) 0.60967(18) 0.33272(17) 0.0528(6) Uani d . 1 . .
C C5 -0.0703(3) 0.6296(2) 0.34588(17) 0.0581(6) Uani d . 1 . .
H H5 -0.0835 0.6958 0.3389 0.070 Uiso calc R 1 . .
C C6 -0.2094(4) 0.5536(2) 0.3691(2) 0.0732(8) Uani d . 1 . .
H H6 -0.3147 0.5683 0.3787 0.088 Uiso calc R 1 . .
C C7 0.2386(3) 0.69232(18) 0.30901(17) 0.0493(6) Uani d . 1 . .
C C8 0.2455(3) 0.88706(18) 0.16387(18) 0.0525(6) Uani d . 1 . .
H H8 0.1296 0.8545 0.1273 0.063 Uiso calc R 1 . .
C C9 0.3533(4) 0.9858(2) 0.1410(2) 0.0621(7) Uani d . 1 . .
C C10 0.3066(5) 1.0144(3) 0.0507(3) 0.0809(10) Uani d . 1 . .
C C11 0.4045(7) 1.1090(3) 0.0286(4) 0.1179(17) Uani d . 1 . .
H H11 0.3749 1.1280 -0.0313 0.141 Uiso calc R 1 . .
C C12 0.5443(7) 1.1749(3) 0.0941(5) 0.136(2) Uani d . 1 . .
H H12 0.6091 1.2385 0.0783 0.164 Uiso calc R 1 . .
C C13 0.5913(5) 1.1490(3) 0.1832(4) 0.1147(16) Uani d . 1 . .
H H13 0.6873 1.1945 0.2272 0.138 Uiso calc R 1 . .
C C14 0.4943(4) 1.0544(2) 0.2068(3) 0.0788(9) Uani d . 1 . .
H H14 0.5240 1.0368 0.2673 0.095 Uiso calc R 1 . .
C C15 0.1087(6) 0.9678(4) -0.1012(3) 0.1261(17) Uani d . 1 . .
H H15A 0.0833 1.0339 -0.0971 0.189 Uiso calc R 1 . .
H H15B 0.0002 0.9144 -0.1330 0.189 Uiso calc R 1 . .
H H15C 0.2033 0.9720 -0.1356 0.189 Uiso calc R 1 . .
C C16 0.2096(4) 0.4261(2) 0.0957(2) 0.0792(9) Uani d . 1 . .
C C17 0.1896(4) 0.5239(2) 0.0987(2) 0.0723(8) Uani d . 1 . .
H H17 0.0737 0.5328 0.0875 0.087 Uiso calc R 1 . .
C C18 0.3427(3) 0.6096(2) 0.11840(17) 0.0590(7) Uani d . 1 . .
H H18 0.3294 0.6765 0.1203 0.071 Uiso calc R 1 . .
C C19 0.5153(3) 0.59732(19) 0.13536(17) 0.0528(6) Uani d . 1 . .
C C20 0.5314(4) 0.4971(2) 0.1296(2) 0.0737(8) Uani d . 1 . .
H H20 0.6466 0.4872 0.1391 0.088 Uiso calc R 1 . .
C C21 0.3781(5) 0.4117(2) 0.1100(2) 0.0872(10) Uani d . 1 . .
H H21 0.3898 0.3444 0.1066 0.105 Uiso calc R 1 . .
C C22 0.6829(3) 0.68759(19) 0.16411(17) 0.0507(6) Uani d . 1 . .
C C23 0.7862(3) 0.91383(17) 0.31774(16) 0.0469(5) Uani d . 1 . .
H H23 0.6764 0.8963 0.3378 0.056 Uiso calc R 1 . .
C C24 0.9252(3) 1.01116(17) 0.35755(16) 0.0459(5) Uani d . 1 . .
C C25 0.8937(3) 1.08002(18) 0.42280(17) 0.0522(6) Uani d . 1 . .
C C26 1.0264(4) 1.1724(2) 0.4600(2) 0.0720(8) Uani d . 1 . .
H H26 1.0043 1.2182 0.5036 0.086 Uiso calc R 1 . .
C C27 1.1899(4) 1.1971(2) 0.4332(2) 0.0871(10) Uani d . 1 . .
H H27 1.2791 1.2593 0.4592 0.105 Uiso calc R 1 . .
C C28 1.2236(4) 1.1312(2) 0.3686(2) 0.0836(9) Uani d . 1 . .
H H28 1.3348 1.1485 0.3501 0.100 Uiso calc R 1 . .
C C29 1.0921(3) 1.0396(2) 0.33148(19) 0.0620(7) Uani d . 1 . .
H H29 1.1154 0.9951 0.2873 0.074 Uiso calc R 1 . .
C C30 0.6940(5) 1.1163(2) 0.5169(2) 0.0871(10) Uani d . 1 . .
H H30A 0.7792 1.1197 0.5747 0.131 Uiso calc R 1 . .
H H30B 0.5717 1.0880 0.5256 0.131 Uiso calc R 1 . .
H H30C 0.7093 1.1853 0.4983 0.131 Uiso calc R 1 . .

loop_
_atom_site_aniso_label
_atom_site_aniso_U_11
_atom_site_aniso_U_22
_atom_site_aniso_U_33
_atom_site_aniso_U_12
_atom_site_aniso_U_13
_atom_site_aniso_U_23
Cl1 0.1353(10) 0.1066(8) 0.1913(13) -0.0377(7) 0.0607(9) 0.0557(8)
Cl2 0.0964(7) 0.0919(7) 0.1465(9) -0.0403(5) 0.0170(7) -0.0068(6)
N1 0.0392(10) 0.0469(11) 0.0584(12) 0.0070(8) 0.0157(9) 0.0148(9)
N2 0.0449(11) 0.0445(11) 0.0650(13) 0.0100(9) 0.0201(10) 0.0137(10)
N3 0.0369(10) 0.0447(11) 0.0629(12) 0.0044(8) 0.0123(9) -0.0067(9)
N4 0.0416(10) 0.0417(10) 0.0531(12) 0.0038(8) 0.0099(9) -0.0017(9)
O1 0.0496(11) 0.0653(11) 0.0683(11) 0.0146(9) 0.0135(9) 0.0200(9)
O2 0.1113(19) 0.1159(19) 0.0810(15) 0.0610(17) 0.0465(14) 0.0513(14)
O3 0.0462(10) 0.0679(11) 0.0683(11) 0.0056(8) 0.0174(9) -0.0139(9)
O4 0.0701(12) 0.0601(11) 0.0799(13) 0.0030(9) 0.0377(10) -0.0136(9)
C1 0.084(2) 0.069(2) 0.089(2) -0.0181(17) 0.0222(19) 0.0211(17)
C2 0.120(3) 0.0505(18) 0.116(3) 0.0063(19) 0.031(2) 0.0317(18)
C3 0.085(2) 0.0574(18) 0.093(2) 0.0173(16) 0.0265(18) 0.0241(16)
C4 0.0568(15) 0.0484(14) 0.0494(14) 0.0067(11) 0.0136(12) 0.0114(11)
C5 0.0577(16) 0.0557(15) 0.0558(15) 0.0034(12) 0.0184(13) 0.0099(12)
C6 0.0646(18) 0.074(2) 0.0690(18) -0.0059(15) 0.0227(15) 0.0112(15)
C7 0.0482(14) 0.0482(14) 0.0504(14) 0.0092(11) 0.0149(11) 0.0060(11)
C8 0.0474(14) 0.0504(14) 0.0656(16) 0.0153(11) 0.0237(12) 0.0118(12)
C9 0.0584(16) 0.0539(15) 0.095(2) 0.0273(13) 0.0452(16) 0.0300(15)
C10 0.090(2) 0.074(2) 0.121(3) 0.0507(19) 0.073(2) 0.050(2)
C11 0.133(4) 0.096(3) 0.192(5) 0.070(3) 0.119(4) 0.090(3)
C12 0.130(4) 0.064(3) 0.271(7) 0.046(3) 0.136(5) 0.077(4)
C13 0.086(3) 0.054(2) 0.220(5) 0.0158(18) 0.077(3) 0.019(3)
C14 0.0608(18) 0.0509(16) 0.134(3) 0.0156(14) 0.0435(19) 0.0099(17)
C15 0.156(4) 0.202(5) 0.092(3) 0.127(4) 0.068(3) 0.083(3)
C16 0.0652(19) 0.065(2) 0.082(2) -0.0149(15) 0.0114(16) -0.0119(15)
C17 0.0485(16) 0.080(2) 0.0712(18) 0.0001(14) 0.0050(13) -0.0130(15)
C18 0.0504(15) 0.0569(15) 0.0592(16) 0.0073(12) 0.0039(12) -0.0108(12)
C19 0.0448(14) 0.0523(14) 0.0529(14) 0.0057(11) 0.0074(11) -0.0083(11)
C20 0.0582(17) 0.0572(17) 0.096(2) 0.0125(14) 0.0054(16) -0.0127(15)
C21 0.085(2) 0.0491(17) 0.111(3) 0.0045(16) 0.010(2) -0.0108(16)
C22 0.0442(14) 0.0513(14) 0.0520(14) 0.0100(11) 0.0075(11) -0.0027(11)
C23 0.0418(13) 0.0452(13) 0.0508(14) 0.0087(10) 0.0099(11) 0.0019(11)
C24 0.0462(13) 0.0399(12) 0.0468(13) 0.0064(10) 0.0086(10) 0.0009(10)
C25 0.0543(15) 0.0483(14) 0.0512(14) 0.0078(11) 0.0158(12) 0.0028(11)
C26 0.078(2) 0.0516(16) 0.0759(19) 0.0005(14) 0.0237(16) -0.0122(14)
C27 0.068(2) 0.0605(18) 0.108(3) -0.0174(15) 0.0229(18) -0.0240(17)
C28 0.0556(17) 0.073(2) 0.107(2) -0.0082(14) 0.0319(17) -0.0170(18)
C29 0.0504(15) 0.0571(16) 0.0721(17) 0.0047(12) 0.0194(13) -0.0091(13)
C30 0.101(2) 0.072(2) 0.095(2) 0.0188(18) 0.055(2) -0.0112(17)

loop_
_atom_type_symbol
_atom_type_description
_atom_type_scat_dispersion_real
_atom_type_scat_dispersion_imag
_atom_type_scat_source
C C 0.0033 0.0016 'International Tables Vol C Tables 4.2.6.8 and 6.1.1.4'
H H 0.0000 0.0000 'International Tables Vol C Tables 4.2.6.8 and 6.1.1.4'
N N 0.0061 0.0033 'International Tables Vol C Tables 4.2.6.8 and 6.1.1.4'
O O 0.0106 0.0060 'International Tables Vol C Tables 4.2.6.8 and 6.1.1.4'
Cl Cl 0.1484 0.1585 'International Tables Vol C Tables 4.2.6.8 and 6.1.1.4'

loop_
_geom_angle_atom_site_label_1
_geom_angle_atom_site_label_2
_geom_angle_atom_site_label_3
_geom_angle_site_symmetry_1
_geom_angle_site_symmetry_3
_geom_angle
_geom_angle_publ_flag
C7 N1 N2 . . 119.90(19) ?
C7 N1 H1 . . 120.0 ?
N2 N1 H1 . . 120.0 ?
C8 N2 N1 . . 113.9(2) ?
C22 N3 N4 . . 120.04(19) ?
C22 N3 H3 . . 120.0 ?
N4 N3 H3 . . 120.0 ?
C23 N4 N3 . . 114.35(19) ?
C10 O2 C15 . . 118.5(3) ?
C25 O4 C30 . . 117.5(2) ?
C6 C1 C2 . . 121.2(3) ?
C6 C1 Cl1 . . 119.6(3) ?
C2 C1 Cl1 . . 119.2(3) ?
C1 C2 C3 . . 119.9(3) ?
C1 C2 H2 . . 120.0 ?
C3 C2 H2 . . 120.0 ?
C2 C3 C4 . . 119.6(3) ?
C2 C3 H3A . . 120.2 ?
C4 C3 H3A . . 120.2 ?
C5 C4 C3 . . 119.0(2) ?
C5 C4 C7 . . 121.3(2) ?
C3 C4 C7 . . 119.7(2) ?
C4 C5 C6 . . 121.4(3) ?
C4 C5 H5 . . 119.3 ?
C6 C5 H5 . . 119.3 ?
C1 C6 C5 . . 118.8(3) ?
C1 C6 H6 . . 120.6 ?
C5 C6 H6 . . 120.6 ?
O1 C7 N1 . . 123.1(2) ?
O1 C7 C4 . . 122.8(2) ?
N1 C7 C4 . . 114.1(2) ?
N2 C8 C9 . . 120.9(2) ?
N2 C8 H8 . . 119.5 ?
C9 C8 H8 . . 119.5 ?
C14 C9 C10 . . 119.3(3) ?
C14 C9 C8 . . 121.9(3) ?
C10 C9 C8 . . 118.7(3) ?
O2 C10 C11 . . 125.2(4) ?
O2 C10 C9 . . 115.4(3) ?
C11 C10 C9 . . 119.4(4) ?
C12 C11 C10 . . 120.4(5) ?
C12 C11 H11 . . 119.8 ?
C10 C11 H11 . . 119.8 ?
C11 C12 C13 . . 121.2(4) ?
C11 C12 H12 . . 119.4 ?
C13 C12 H12 . . 119.4 ?
C12 C13 C14 . . 119.3(4) ?
C12 C13 H13 . . 120.3 ?
C14 C13 H13 . . 120.3 ?
C13 C14 C9 . . 120.4(4) ?
C13 C14 H14 . . 119.8 ?
C9 C14 H14 . . 119.8 ?
O2 C15 H15A . . 109.5 ?
O2 C15 H15B . . 109.5 ?
H15A C15 H15B . . 109.5 ?
O2 C15 H15C . . 109.5 ?
H15A C15 H15C . . 109.5 ?
H15B C15 H15C . . 109.5 ?
C21 C16 C17 . . 121.0(3) ?
C21 C16 Cl2 . . 119.2(3) ?
C17 C16 Cl2 . . 119.8(3) ?
C16 C17 C18 . . 119.4(3) ?
C16 C17 H17 . . 120.3 ?
C18 C17 H17 . . 120.3 ?
C17 C18 C19 . . 120.8(3) ?
C17 C18 H18 . . 119.6 ?
C19 C18 H18 . . 119.6 ?
C18 C19 C20 . . 118.5(2) ?
C18 C19 C22 . . 122.2(2) ?
C20 C19 C22 . . 119.2(2) ?
C21 C20 C19 . . 120.5(3) ?
C21 C20 H20 . . 119.8 ?
C19 C20 H20 . . 119.8 ?
C16 C21 C20 . . 119.8(3) ?
C16 C21 H21 . . 120.1 ?
C20 C21 H21 . . 120.1 ?
O3 C22 N3 . . 123.7(2) ?
O3 C22 C19 . . 122.4(2) ?
N3 C22 C19 . . 113.9(2) ?
N4 C23 C24 . . 120.9(2) ?
N4 C23 H23 . . 119.5 ?
C24 C23 H23 . . 119.5 ?
C29 C24 C25 . . 117.6(2) ?
C29 C24 C23 . . 121.7(2) ?
C25 C24 C23 . . 120.7(2) ?
O4 C25 C26 . . 123.6(2) ?
O4 C25 C24 . . 116.1(2) ?
C26 C25 C24 . . 120.3(2) ?
C27 C26 C25 . . 120.3(3) ?
C27 C26 H26 . . 119.8 ?
C25 C26 H26 . . 119.8 ?
C26 C27 C28 . . 120.5(3) ?
C26 C27 H27 . . 119.7 ?
C28 C27 H27 . . 119.7 ?
C27 C28 C29 . . 119.3(3) ?
C27 C28 H28 . . 120.4 ?
C29 C28 H28 . . 120.4 ?
C28 C29 C24 . . 122.0(2) ?
C28 C29 H29 . . 119.0 ?
C24 C29 H29 . . 119.0 ?
O4 C30 H30A . . 109.5 ?
O4 C30 H30B . . 109.5 ?
H30A C30 H30B . . 109.5 ?
O4 C30 H30C . . 109.5 ?
H30A C30 H30C . . 109.5 ?
H30B C30 H30C . . 109.5 ?

loop_
_geom_bond_atom_site_label_1
_geom_bond_atom_site_label_2
_geom_bond_site_symmetry_2
_geom_bond_distance
_geom_bond_publ_flag
Cl1 C1 . 1.727(3) ?
Cl2 C16 . 1.733(3) ?
N1 C7 . 1.340(3) ?
N1 N2 . 1.379(2) ?
N1 H1 . 0.8600 ?
N2 C8 . 1.274(3) ?
N3 C22 . 1.344(3) ?
N3 N4 . 1.384(2) ?
N3 H3 . 0.8600 ?
N4 C23 . 1.273(3) ?
O1 C7 . 1.222(3) ?
O2 C10 . 1.353(4) ?
O2 C15 . 1.426(4) ?
O3 C22 . 1.224(3) ?
O4 C25 . 1.364(3) ?
O4 C30 . 1.429(3) ?
C1 C6 . 1.356(5) ?
C1 C2 . 1.372(5) ?
C2 C3 . 1.382(4) ?
C2 H2 . 0.9300 ?
C3 C4 . 1.382(4) ?
C3 H3A . 0.9300 ?
C4 C5 . 1.377(3) ?
C4 C7 . 1.486(3) ?
C5 C6 . 1.377(3) ?
C5 H5 . 0.9300 ?
C6 H6 . 0.9300 ?
C8 C9 . 1.453(3) ?
C8 H8 . 0.9300 ?
C9 C14 . 1.385(4) ?
C9 C10 . 1.402(4) ?
C10 C11 . 1.378(5) ?
C11 C12 . 1.363(7) ?
C11 H11 . 0.9300 ?
C12 C13 . 1.374(7) ?
C12 H12 . 0.9300 ?
C13 C14 . 1.384(5) ?
C13 H13 . 0.9300 ?
C14 H14 . 0.9300 ?
C15 H15A . 0.9600 ?
C15 H15B . 0.9600 ?
C15 H15C . 0.9600 ?
C16 C21 . 1.360(4) ?
C16 C17 . 1.361(4) ?
C17 C18 . 1.379(4) ?
C17 H17 . 0.9300 ?
C18 C19 . 1.379(3) ?
C18 H18 . 0.9300 ?
C19 C20 . 1.382(4) ?
C19 C22 . 1.485(3) ?
C20 C21 . 1.377(4) ?
C20 H20 . 0.9300 ?
C21 H21 . 0.9300 ?
C23 C24 . 1.451(3) ?
C23 H23 . 0.9300 ?
C24 C29 . 1.384(3) ?
C24 C25 . 1.390(3) ?
C25 C26 . 1.378(3) ?
C26 C27 . 1.364(4) ?
C26 H26 . 0.9300 ?
C27 C28 . 1.365(4) ?
C27 H27 . 0.9300 ?
C28 C29 . 1.367(4) ?
C28 H28 . 0.9300 ?
C29 H29 . 0.9300 ?
C30 H30A . 0.9600 ?
C30 H30B . 0.9600 ?
C30 H30C . 0.9600 ?

loop_
_geom_hbond_atom_site_label_D
_geom_hbond_atom_site_label_H
_geom_hbond_atom_site_label_A
_geom_hbond_site_symmetry_A
_geom_hbond_distance_DH
_geom_hbond_distance_HA
_geom_hbond_distance_DA
_geom_hbond_angle_DHA
N1 H1 O3 1_455 0.86 2.01 2.840(3) 161.9
N3 H3 O1 . 0.86 2.14 2.897(3) 146.9
N3 H3 N2 . 0.86 2.57 3.292(3) 141.6
